data_8104380
loop_
_publ_author_name
'Sillen, L.G.'
'Edstrand, M.'

_publ_section_title
;
 On the Crystal Structure of Arppe's Bismuth Oxychloride Bi24 O31 Cl10 and
 the Isomorphous Oxybromide ('Step-Lattice Oxyhalides')
;
_journal_name_full
;
Zeitschrift fuer Kristallographie, Kristallgeometrie, Kristallphysik, 
Kristallchemie (-144,1977)
;
_journal_page_first 178
_journal_page_last 196
_journal_volume 104
_journal_year 1942
_chemical_formula_sum 'Bi24 Cl10 O31'
_space_group_IT_number 12
_symmetry_space_group_name_Hall '-A 2y'
_symmetry_space_group_name_H-M 'A 1 2/m 1'
_cell_angle_alpha 90
_cell_angle_beta 88.7
_cell_angle_gamma 90
_cell_formula_units_Z 1
_cell_length_a 9.995
_cell_length_b 3.969
_cell_length_c 29.44
_cell_volume 1167.589
_citation_journal_id_ASTM ZEKGAX
_cod_data_source_file Sillen_ZEKGAX_1942_1629.cif
_cod_data_source_block Bi24Cl10O31
_cod_original_sg_symbol_Hall '-C 2y (z,y,-x)'
_cod_database_code 8104380

loop_
_symmetry_equiv_pos_as_xyz
x,y,z
-x,y,-z
-x,-y,-z
x,-y,z
x,y+1/2,z+1/2
-x,y+1/2,-z+1/2
-x,-y+1/2,-z+1/2
x,-y+1/2,z+1/2

loop_
_atom_site_label
_atom_site_type_symbol
_atom_site_fract_x
_atom_site_fract_y
_atom_site_fract_z
_atom_site_occupancy
_atom_site_U_iso_or_equiv
O5 O-2 0.457 0 0.22 0.969 0.0
O4 O-2 0.626 0 0.339 0.969 0.0
Cl2 Cl-1 0.669 0 0.118 1 0.0
O2 O-2 0.965 0 0.576 0.969 0.0
Bi4 Bi+3 0.592 0 0.415 1 0.0
O8 O-2 0.95 0 0.863 0.969 0.0
Bi6 Bi+3 0.93 0 0.653 1 0.0
Bi2 Bi+3 0.253 0 0.178 1 0.0
O3 O-2 0.796 0 0.457 0.969 0.0
O1 O-2 0.134 0 0.695 0.969 0.0
Cl3 Cl-1 0.838 0 0.237 1 0.0
Bi5 Bi+3 0.761 0 0.534 1 0.0
Bi3 Bi+3 0.423 0 0.297 1 0.0
Bi1 Bi+3 0.084 0 0.059 1 0.0
Cl1 Cl-1 0.5 0 0 1 0.0
O6 O-2 0.288 0 0.101 0.969 0.0
O7 O-2 0.119 0 0.982 0.969 0.0
